data_1503741
loop_
_publ_author_name
'Nagase, Hiroshi'
'Watanabe, Akio'
'Harada, Masaya'
'Nakajima, Mayumi'
'Hasebe, Ko'
'Mochizuki, Hidenori'
'Yoza, Kenji'
'Fujii, Hideaki'

_publ_section_title
;
 Novel synthesis of a 1,3,5-trioxazatriquinane skeleton using a nitrogen
 clamp.
;
_journal_issue 3
_journal_name_full 'Organic letters'
_journal_page_first 539
_journal_page_last 542
_journal_paper_doi 10.1021/ol8024988
_journal_volume 11
_journal_year 2009
_chemical_absolute_configuration syn
_chemical_formula_sum 'C66 H80 N4 O12'
_chemical_formula_weight 1121.34
_chemical_name_systematic
; 
 ? 
;
_space_group_IT_number 19
_symmetry_cell_setting orthorhombic
_symmetry_space_group_name_Hall 'P 2ac 2ab'
_symmetry_space_group_name_H-M 'P 21 21 21'
_atom_sites_solution_hydrogens geom
_atom_sites_solution_primary direct
_atom_sites_solution_secondary difmap
_audit_creation_method SHELXL-97
_cell_angle_alpha 90.00
_cell_angle_beta 90.00
_cell_angle_gamma 90.00
_cell_formula_units_Z 4
_cell_length_a 11.3462(10)
_cell_length_b 20.7132(17)
_cell_length_c 24.828(2)
_cell_measurement_reflns_used 5840
_cell_measurement_temperature 90
_cell_measurement_theta_max 24.38
_cell_measurement_theta_min 2.21
_cell_volume 5835.0(8)
_computing_cell_refinement 'Bruker APEX2'
_computing_data_collection 'Bruker APEX2'
_computing_data_reduction 'Bruker SHELXTL'
_computing_molecular_graphics 'Bruker SHELXTL'
_computing_publication_material 'Bruker SHELXTL'
_computing_structure_refinement 'SHELXL-97 (Sheldrick, 1997)'
_computing_structure_solution 'SHELXS-97 (Sheldrick, 1990)'
_diffrn_ambient_temperature 90
_diffrn_detector_area_resol_mean 8.333
_diffrn_measured_fraction_theta_full 0.996
_diffrn_measured_fraction_theta_max 0.996
_diffrn_measurement_device_type 'Bruker APEXII CCD area detector'
_diffrn_measurement_method '\w scans'
_diffrn_radiation_monochromator 'multilayer confocal mirror'
_diffrn_radiation_source 'fine-focus rotating anode'
_diffrn_radiation_type MoK\a
_diffrn_radiation_wavelength 0.71073
_diffrn_reflns_av_R_equivalents 0.0549
_diffrn_reflns_av_sigmaI/netI 0.0830
_diffrn_reflns_limit_h_max 14
_diffrn_reflns_limit_h_min -14
_diffrn_reflns_limit_k_max 25
_diffrn_reflns_limit_k_min -27
_diffrn_reflns_limit_l_max 14
_diffrn_reflns_limit_l_min -32
_diffrn_reflns_number 34227
_diffrn_reflns_theta_full 27.87
_diffrn_reflns_theta_max 27.87
_diffrn_reflns_theta_min 1.64
_exptl_absorpt_coefficient_mu 0.088
_exptl_absorpt_correction_T_max 0.9991
_exptl_absorpt_correction_T_min 0.9913
_exptl_absorpt_correction_type empirical
_exptl_absorpt_process_details
;
SADABS Sheldrick 1996
;
_exptl_crystal_colour colorless
_exptl_crystal_density_diffrn 1.276
_exptl_crystal_density_method 'not measured'
_exptl_crystal_description 'thin plate'
_exptl_crystal_F_000 2400
_exptl_crystal_size_max 0.10
_exptl_crystal_size_mid 0.06
_exptl_crystal_size_min 0.01
_refine_diff_density_max 0.304
_refine_diff_density_min -0.426
_refine_diff_density_rms 0.058
_refine_ls_abs_structure_details 'Flack H D (1983), Acta Cryst. A39, 876-881'
_refine_ls_abs_structure_Flack 0.1(7)
_refine_ls_extinction_coef 0.00082(16)
_refine_ls_extinction_expression Fc^*^=kFc[1+0.001xFc^2^\l^3^/sin(2\q)]^-1/4^
_refine_ls_extinction_method SHELXL
_refine_ls_goodness_of_fit_ref 1.013
_refine_ls_hydrogen_treatment constr
_refine_ls_matrix_type full
_refine_ls_number_parameters 746
_refine_ls_number_reflns 13769
_refine_ls_number_restraints 0
_refine_ls_restrained_S_all 1.013
_refine_ls_R_factor_all 0.0903
_refine_ls_R_factor_gt 0.0512
_refine_ls_shift/su_max 0.012
_refine_ls_shift/su_mean 0.000
_refine_ls_structure_factor_coef Fsqd
_refine_ls_weighting_details 'calc w=1/[\s^2^(Fo^2^)+(0.0539P)^2^+0.1591P] where P=(Fo^2^+2Fc^2^)/3'
_refine_ls_weighting_scheme calc
_refine_ls_wR_factor_gt 0.1011
_refine_ls_wR_factor_ref 0.1153
_reflns_number_gt 9714
_reflns_number_total 13769
_reflns_threshold_expression >2sigma(I)
_cod_data_source_file ol8024988_si_002.cif
_cod_data_source_block 051220
_cod_depositor_comments
;
The following automatic conversions were performed:

'_symmetry_cell_setting' value 'Orthorhombic' changed to
'orthorhombic' according to
/home/saulius/struct/CIF-dictionaries/cif_core.dic dictionary named
'cif_core.dic' version 2.4.2 from 2011-04-26.

Automatic conversion script
Id: cif_fix_values 1715 2011-07-08 13:25:40Z adriana 
;
_cod_original_cell_volume 5834.9(9)
_cod_original_sg_symbol_H-M P2(1)2(1)2(1)
_cod_database_code 1503741

loop_
_symmetry_equiv_pos_as_xyz
'x, y, z'
'x+1/2, -y+1/2, -z'
'-x, y+1/2, -z+1/2'
'-x+1/2, -y, z+1/2'

loop_
_atom_site_label
_atom_site_type_symbol
_atom_site_fract_x
_atom_site_fract_y
_atom_site_fract_z
_atom_site_U_iso_or_equiv
_atom_site_adp_type
_atom_site_occupancy
_atom_site_symmetry_multiplicity
_atom_site_calc_flag
_atom_site_refinement_flags
O01 O -0.14160(17) 0.33884(10) 0.65972(8) 0.0350(5) Uani 1 1 d .
O00 O -0.18457(15) 0.36459(8) 0.96456(7) 0.0251(4) Uani 1 1 d .
O07E O 0.43548(15) 0.35668(9) 0.98158(7) 0.0218(4) Uani 1 1 d .
H07E H 0.4611 0.3393 1.0098 0.033 Uiso 1 1 calc R
O09E O 0.36159(16) 0.21451(8) 0.84262(6) 0.0217(4) Uani 1 1 d .
O08E O 0.22961(15) 0.38147(8) 0.60426(6) 0.0212(4) Uani 1 1 d .
H08E H 0.2453 0.3626 0.5752 0.032 Uiso 1 1 calc R
O05E O -0.29813(15) 0.54051(9) 0.87718(6) 0.0208(4) Uani 1 1 d .
H05E H -0.3704 0.5486 0.8798 0.031 Uiso 1 1 calc R
O06E O -0.19865(14) 0.37109(8) 0.76824(7) 0.0204(4) Uani 1 1 d .
O01E O 0.04754(14) 0.31272(8) 0.94868(6) 0.0177(4) Uani 1 1 d .
O02E O 0.23964(13) 0.36960(8) 0.79435(6) 0.0173(4) Uani 1 1 d .
O04E O 0.00141(14) 0.43621(7) 0.77538(6) 0.0169(4) Uani 1 1 d .
O03E O 0.09124(14) 0.41769(8) 0.88957(6) 0.0165(4) Uani 1 1 d .
O00E O 0.21910(14) 0.25218(7) 0.75337(6) 0.0162(4) Uani 1 1 d .
N13E N 0.40806(19) 0.30474(10) 0.57209(8) 0.0215(5) Uani 1 1 d .
H13E H 0.3433 0.3210 0.5536 0.026 Uiso 1 1 calc R
N11E N 0.37025(18) 0.36283(10) 1.08589(8) 0.0197(5) Uani 1 1 d .
H11E H 0.4343 0.3433 1.0692 0.024 Uiso 1 1 calc R
N12E N -0.47103(17) 0.56098(9) 0.80601(8) 0.0183(5) Uani 1 1 d .
N10E N 0.04952(17) 0.34210(9) 0.82247(8) 0.0162(4) Uani 1 1 d .
C2FG C -0.1023(3) 0.32836(19) 0.60600(12) 0.0558(10) Uani 1 1 d .
H2F1 H -0.0422 0.3605 0.5968 0.084 Uiso 1 1 calc R
H2F2 H -0.1691 0.3324 0.5812 0.084 Uiso 1 1 calc R
H2F3 H -0.0685 0.2850 0.6030 0.084 Uiso 1 1 calc R
C3LQ C -0.6801(3) 0.60879(16) 0.88129(12) 0.0427(8) Uani 1 1 d .
H3L1 H -0.6075 0.6252 0.8986 0.051 Uiso 1 1 calc R
H3L2 H -0.7277 0.5792 0.9039 0.051 Uiso 1 1 calc R
C8WW C -0.2952(2) 0.39617(15) 0.97135(12) 0.0365(7) Uani 1 1 d .
H8W1 H -0.2877 0.4417 0.9611 0.055 Uiso 1 1 calc R
H8W2 H -0.3196 0.3932 1.0091 0.055 Uiso 1 1 calc R
H8W3 H -0.3545 0.3753 0.9485 0.055 Uiso 1 1 calc R
C3PA C 0.5732(3) 0.36317(14) 0.44874(11) 0.0352(7) Uani 1 1 d .
H3P1 H 0.6401 0.3908 0.4376 0.042 Uiso 1 1 calc R
H3P2 H 0.5629 0.3233 0.4272 0.042 Uiso 1 1 calc R
C7PL C -0.7446(3) 0.65318(13) 0.84357(11) 0.0332(7) Uani 1 1 d .
H7P1 H -0.8317 0.6508 0.8429 0.040 Uiso 1 1 calc R
H7P2 H -0.7115 0.6968 0.8376 0.040 Uiso 1 1 calc R
C8GQ C 0.4642(3) 0.39599(14) 0.46964(10) 0.0311(7) Uani 1 1 d .
H8G1 H 0.4643 0.4437 0.4713 0.037 Uiso 1 1 calc R
H8G2 H 0.3870 0.3763 0.4609 0.037 Uiso 1 1 calc R
C8TO C -0.2046(2) 0.44970(14) 0.63513(10) 0.0316(7) Uani 1 1 d .
H8TO H -0.1858 0.4434 0.5982 0.038 Uiso 1 1 calc R
C2CA C 0.4352(3) 0.20701(14) 0.88916(10) 0.0309(7) Uani 1 1 d .
H2C1 H 0.4753 0.2479 0.8968 0.046 Uiso 1 1 calc R
H2C2 H 0.4940 0.1733 0.8823 0.046 Uiso 1 1 calc R
H2C3 H 0.3867 0.1947 0.9202 0.046 Uiso 1 1 calc R
C2LR C -0.6768(2) 0.59652(13) 0.82220(12) 0.0285(6) Uani 1 1 d .
H2LR H -0.7251 0.5593 0.8092 0.034 Uiso 1 1 calc R
C0DJ C 0.5021(3) 0.29757(12) 0.53134(11) 0.0274(6) Uani 1 1 d .
H0D1 H 0.4727 0.2697 0.5018 0.033 Uiso 1 1 calc R
H0D2 H 0.5701 0.2754 0.5481 0.033 Uiso 1 1 calc R
C0QQ C -0.1860(2) 0.39887(14) 0.67122(11) 0.0276(6) Uani 1 1 d .
C2HG C 0.5436(2) 0.36024(13) 0.50779(10) 0.0270(6) Uani 1 1 d .
H2HG H 0.5933 0.3877 0.5319 0.032 Uiso 1 1 calc R
C5KD C -0.2493(2) 0.50902(13) 0.65125(10) 0.0271(6) Uani 1 1 d .
H5KD H -0.2574 0.5427 0.6256 0.033 Uiso 1 1 calc R
C2KI C 0.4721(2) 0.33985(13) 1.23221(10) 0.0271(6) Uani 1 1 d .
H2K1 H 0.4485 0.3826 1.2463 0.033 Uiso 1 1 calc R
H2K2 H 0.5411 0.3202 1.2503 0.033 Uiso 1 1 calc R
C1HN C 0.3761(3) 0.29534(13) 1.21283(10) 0.0254(6) Uani 1 1 d .
H1H1 H 0.2937 0.3109 1.2150 0.030 Uiso 1 1 calc R
H1H2 H 0.3864 0.2484 1.2190 0.030 Uiso 1 1 calc R
C1SP C 0.0037(2) 0.46076(12) 1.05780(10) 0.0236(6) Uani 1 1 d .
H1SP H -0.0038 0.4952 1.0829 0.028 Uiso 1 1 calc R
C2AT C 0.3708(2) 0.24189(12) 0.59298(10) 0.0236(6) Uani 1 1 d .
H2A1 H 0.4364 0.2221 0.6135 0.028 Uiso 1 1 calc R
H2A2 H 0.3512 0.2129 0.5625 0.028 Uiso 1 1 calc R
C3PD C -0.0962(2) 0.43852(12) 1.03089(10) 0.0227(6) Uani 1 1 d .
H3PD H -0.1701 0.4583 1.0380 0.027 Uiso 1 1 calc R
C8BO C 0.4127(2) 0.38262(12) 1.13927(10) 0.0228(6) Uani 1 1 d .
H8B1 H 0.3476 0.4043 1.1587 0.027 Uiso 1 1 calc R
H8B2 H 0.4768 0.4145 1.1346 0.027 Uiso 1 1 calc R
C8EG C -0.5623(2) 0.60842(12) 0.79239(10) 0.0222(6) Uani 1 1 d .
H8E1 H -0.5774 0.6068 0.7531 0.027 Uiso 1 1 calc R
H8E2 H -0.5332 0.6522 0.8012 0.027 Uiso 1 1 calc R
C3TP C 0.5386(2) 0.33588(12) 0.65234(10) 0.0228(6) Uani 1 1 d .
H3T1 H 0.5985 0.3117 0.6315 0.027 Uiso 1 1 calc R
H3T2 H 0.5755 0.3765 0.6649 0.027 Uiso 1 1 calc R
C5LE C 0.4573(2) 0.32780(12) 1.17298(10) 0.0229(6) Uani 1 1 d .
H5LE H 0.5179 0.2995 1.1558 0.028 Uiso 1 1 calc R
C5OL C -0.2827(2) 0.51994(12) 0.70467(10) 0.0209(6) Uani 1 1 d .
C6EU C -0.0908(2) 0.38814(12) 0.99382(10) 0.0212(6) Uani 1 1 d .
C7WN C 0.5346(2) 0.24839(12) 0.78930(10) 0.0214(6) Uani 1 1 d .
H7WN H 0.5879 0.2356 0.8168 0.026 Uiso 1 1 calc R
C1LG C -0.3258(2) 0.58307(12) 0.72800(9) 0.0210(6) Uani 1 1 d .
H1L1 H -0.3989 0.5959 0.7090 0.025 Uiso 1 1 calc R
H1L2 H -0.2658 0.6168 0.7210 0.025 Uiso 1 1 calc R
C0MQ C 0.2305(2) 0.45763(12) 1.06998(10) 0.0209(6) Uani 1 1 d .
H0M1 H 0.2276 0.4572 1.1098 0.025 Uiso 1 1 calc R
H0M2 H 0.2411 0.5030 1.0584 0.025 Uiso 1 1 calc R
C4KG C 0.5795(2) 0.27732(11) 0.74236(10) 0.0200(6) Uani 1 1 d .
H4KG H 0.6619 0.2842 0.7387 0.024 Uiso 1 1 calc R
C3BL C -0.2171(2) 0.41116(12) 0.72441(10) 0.0202(5) Uani 1 1 d .
C8ED C 0.3393(2) 0.41820(12) 1.05153(10) 0.0200(5) Uani 1 1 d .
H8ED H 0.4082 0.4483 1.0520 0.024 Uiso 1 1 calc R
C1VG C 0.4342(2) 0.35269(12) 0.61457(10) 0.0201(6) Uani 1 1 d .
H1VG H 0.4553 0.3939 0.5959 0.024 Uiso 1 1 calc R
C8TL C 0.2780(2) 0.31315(11) 1.08808(9) 0.0192(5) Uani 1 1 d .
H8T1 H 0.2069 0.3312 1.1056 0.023 Uiso 1 1 calc R
H8T2 H 0.3059 0.2763 1.1100 0.023 Uiso 1 1 calc R
C3OJ C 0.2463(2) 0.28939(11) 1.03132(9) 0.0186(5) Uani 1 1 d .
H3O1 H 0.3119 0.2631 1.0169 0.022 Uiso 1 1 calc R
H3O2 H 0.1754 0.2616 1.0332 0.022 Uiso 1 1 calc R
C4CF C 0.2634(2) 0.24890(12) 0.62962(9) 0.0189(5) Uani 1 1 d .
H4C1 H 0.2471 0.2071 0.6475 0.023 Uiso 1 1 calc R
H4C2 H 0.1936 0.2605 0.6077 0.023 Uiso 1 1 calc R
C4OQ C 0.1138(2) 0.43363(11) 1.04871(10) 0.0186(5) Uani 1 1 d .
C1EN C -0.4145(2) 0.44666(12) 0.81002(10) 0.0185(5) Uani 1 1 d .
H1E1 H -0.4286 0.4041 0.7931 0.022 Uiso 1 1 calc R
H1E2 H -0.4274 0.4422 0.8493 0.022 Uiso 1 1 calc R
C3QQ C -0.2653(2) 0.46899(11) 0.73919(10) 0.0181(5) Uani 1 1 d .
C1HS C 0.3019(2) 0.41076(12) 0.89494(9) 0.0181(5) Uani 1 1 d .
H1H3 H 0.3691 0.3814 0.8881 0.022 Uiso 1 1 calc R
H1H4 H 0.3029 0.4446 0.8668 0.022 Uiso 1 1 calc R
C7JI C 0.3175(2) 0.44227(12) 0.94998(9) 0.0186(5) Uani 1 1 d .
H7J1 H 0.3886 0.4699 0.9496 0.022 Uiso 1 1 calc R
H7J2 H 0.2485 0.4700 0.9579 0.022 Uiso 1 1 calc R
C1AM C 0.0184(2) 0.36029(11) 0.98583(10) 0.0181(5) Uani 1 1 d .
C1VH C -0.5002(2) 0.49603(11) 0.78712(10) 0.0186(5) Uani 1 1 d .
H1V1 H -0.4970 0.4949 0.7473 0.022 Uiso 1 1 calc R
H1V2 H -0.5815 0.4849 0.7984 0.022 Uiso 1 1 calc R
C7AF C -0.0619(2) 0.50573(11) 0.84796(10) 0.0184(5) Uani 1 1 d .
H7A1 H 0.0210 0.5207 0.8478 0.022 Uiso 1 1 calc R
H7A2 H -0.0887 0.5042 0.8859 0.022 Uiso 1 1 calc R
C2AR C -0.3512(2) 0.58080(12) 0.78956(10) 0.0183(5) Uani 1 1 d .
H2AR H -0.3391 0.6256 0.8036 0.022 Uiso 1 1 calc R
C8CN C 0.3165(2) 0.36466(11) 0.64408(9) 0.0180(5) Uani 1 1 d .
C4JW C 0.4145(2) 0.23796(11) 0.79673(10) 0.0173(5) Uani 1 1 d .
C0JE C -0.0670(2) 0.43800(11) 0.82447(10) 0.0177(5) Uani 1 1 d .
C3RG C 0.5033(2) 0.29592(11) 0.70133(10) 0.0180(5) Uani 1 1 d .
C6SU C 0.3199(2) 0.41920(11) 0.68452(9) 0.0179(5) Uani 1 1 d .
H6S1 H 0.3410 0.4600 0.6660 0.021 Uiso 1 1 calc R
H6S2 H 0.3809 0.4102 0.7120 0.021 Uiso 1 1 calc R
C4GU C 0.3297(2) 0.39128(12) 0.99344(9) 0.0175(5) Uani 1 1 d .
C8HV C 0.1995(2) 0.42656(11) 0.71187(10) 0.0181(5) Uani 1 1 d .
H8H1 H 0.2002 0.4657 0.7347 0.022 Uiso 1 1 calc R
H8H2 H 0.1382 0.4324 0.6839 0.022 Uiso 1 1 calc R
C6RI C -0.1372(2) 0.55425(11) 0.81722(10) 0.0169(5) Uani 1 1 d .
H6R1 H -0.1248 0.5980 0.8322 0.020 Uiso 1 1 calc R
H6R2 H -0.1132 0.5549 0.7789 0.020 Uiso 1 1 calc R
C3UV C 0.1752(2) 0.33753(12) 0.83644(9) 0.0177(5) Uani 1 1 d .
H3UV H 0.2002 0.2914 0.8397 0.021 Uiso 1 1 calc R
C0DO C 0.1158(2) 0.38298(11) 1.01262(9) 0.0168(5) Uani 1 1 d .
C7NK C -0.1971(2) 0.41505(11) 0.81469(9) 0.0171(5) Uani 1 1 d .
H7NK H -0.2260 0.3916 0.8473 0.021 Uiso 1 1 calc R
C4IK C 0.2225(2) 0.34622(11) 0.99335(9) 0.0164(5) Uani 1 1 d .
C0NG C 0.0427(2) 0.37119(11) 0.76840(9) 0.0161(5) Uani 1 1 d .
H0NG H -0.0123 0.3462 0.7449 0.019 Uiso 1 1 calc R
C1OC C 0.1851(2) 0.30275(11) 0.71476(9) 0.0165(5) Uani 1 1 d .
H1OC H 0.1090 0.2905 0.6972 0.020 Uiso 1 1 calc R
C4PD C 0.3859(2) 0.28238(11) 0.70806(10) 0.0162(5) Uani 1 1 d .
C4UH C 0.1684(2) 0.36824(11) 0.74644(9) 0.0168(5) Uani 1 1 d .
C5SR C -0.0032(2) 0.38840(11) 0.85979(9) 0.0169(5) Uani 1 1 d .
H5SR H -0.0598 0.3664 0.8846 0.020 Uiso 1 1 calc R
C1VB C 0.1740(2) 0.32361(12) 0.93823(9) 0.0161(5) Uani 1 1 d .
H1VB H 0.2120 0.2818 0.9281 0.019 Uiso 1 1 calc R
C8AG C -0.2866(2) 0.46811(11) 0.79931(9) 0.0158(5) Uani 1 1 d .
C0CS C 0.3414(2) 0.25446(11) 0.75399(10) 0.0165(5) Uani 1 1 d .
C0HO C -0.2663(2) 0.53633(11) 0.82141(9) 0.0162(5) Uani 1 1 d .
C2LH C 0.2844(2) 0.30120(11) 0.67249(9) 0.0158(5) Uani 1 1 d .
C6DI C 0.1871(2) 0.37263(11) 0.89066(9) 0.0156(5) Uani 1 1 d .

loop_
_atom_site_aniso_label
_atom_site_aniso_U_11
_atom_site_aniso_U_22
_atom_site_aniso_U_33
_atom_site_aniso_U_23
_atom_site_aniso_U_13
_atom_site_aniso_U_12
O01 0.0301(11) 0.0449(12) 0.0300(11) -0.0199(10) -0.0037(9) 0.0100(9)
O00 0.0154(9) 0.0342(10) 0.0258(9) 0.0043(8) 0.0009(8) -0.0014(8)
O07E 0.0168(9) 0.0330(10) 0.0155(9) 0.0019(8) -0.0009(7) 0.0019(8)
O09E 0.0271(10) 0.0271(9) 0.0110(9) 0.0044(7) -0.0035(8) 0.0031(8)
O08E 0.0258(10) 0.0263(10) 0.0115(8) -0.0005(7) -0.0023(8) 0.0021(8)
O05E 0.0191(9) 0.0307(10) 0.0126(8) -0.0030(8) 0.0013(7) 0.0012(8)
O06E 0.0191(9) 0.0186(9) 0.0237(9) -0.0037(8) -0.0029(8) 0.0007(7)
O01E 0.0151(9) 0.0227(9) 0.0153(9) -0.0001(7) 0.0007(7) -0.0006(7)
O02E 0.0147(9) 0.0253(9) 0.0118(8) 0.0018(7) -0.0018(7) -0.0024(7)
O04E 0.0166(9) 0.0208(9) 0.0134(8) 0.0005(7) 0.0010(7) 0.0012(7)
O03E 0.0139(9) 0.0221(9) 0.0135(8) 0.0001(7) -0.0019(7) 0.0026(7)
O00E 0.0154(9) 0.0183(8) 0.0149(8) 0.0033(7) -0.0010(7) -0.0001(7)
N13E 0.0243(12) 0.0234(11) 0.0166(11) 0.0005(9) 0.0020(9) 0.0032(9)
N11E 0.0191(11) 0.0249(11) 0.0151(10) -0.0003(9) -0.0022(9) -0.0003(9)
N12E 0.0155(11) 0.0164(10) 0.0230(12) 0.0011(9) 0.0003(9) 0.0025(8)
N10E 0.0155(11) 0.0195(10) 0.0135(10) 0.0015(9) -0.0006(8) 0.0028(8)
C2FG 0.062(2) 0.076(3) 0.0295(18) -0.0260(19) 0.0034(17) 0.023(2)
C3LQ 0.0363(19) 0.052(2) 0.0397(18) 0.0168(16) 0.0099(15) 0.0135(16)
C8WW 0.0173(15) 0.0521(19) 0.0401(17) -0.0003(15) 0.0002(13) 0.0042(13)
C3PA 0.050(2) 0.0328(16) 0.0230(15) 0.0009(13) 0.0117(14) 0.0048(14)
C7PL 0.0289(16) 0.0320(15) 0.0388(17) 0.0047(14) 0.0072(13) 0.0121(13)
C8GQ 0.0400(18) 0.0329(15) 0.0203(14) 0.0051(12) 0.0041(13) 0.0029(13)
C8TO 0.0253(15) 0.0554(19) 0.0139(13) -0.0045(14) -0.0021(11) 0.0029(14)
C2CA 0.0335(17) 0.0415(17) 0.0178(14) 0.0060(13) -0.0088(13) 0.0060(14)
C2LR 0.0198(15) 0.0236(14) 0.0421(17) -0.0002(13) -0.0017(13) 0.0048(11)
C0DJ 0.0364(17) 0.0262(14) 0.0196(14) -0.0009(12) 0.0114(13) 0.0047(13)
C0QQ 0.0160(14) 0.0407(16) 0.0261(15) -0.0132(13) -0.0054(11) 0.0048(12)
C2HG 0.0278(15) 0.0347(15) 0.0185(13) -0.0014(12) 0.0079(12) 0.0030(12)
C5KD 0.0267(16) 0.0374(16) 0.0173(13) 0.0054(12) -0.0045(12) 0.0007(12)
C2KI 0.0270(15) 0.0357(16) 0.0187(14) 0.0011(12) -0.0054(12) 0.0023(12)
C1HN 0.0301(15) 0.0257(14) 0.0204(14) 0.0031(12) -0.0049(12) -0.0005(12)
C1SP 0.0322(16) 0.0221(13) 0.0164(13) 0.0003(11) 0.0063(12) 0.0023(12)
C2AT 0.0311(15) 0.0221(14) 0.0175(13) -0.0023(11) 0.0027(12) 0.0001(12)
C3PD 0.0198(14) 0.0268(14) 0.0216(14) 0.0030(12) 0.0081(11) 0.0087(11)
C8BO 0.0236(14) 0.0276(14) 0.0174(13) -0.0010(11) -0.0061(11) -0.0044(11)
C8EG 0.0214(14) 0.0216(13) 0.0237(14) 0.0034(11) -0.0008(12) 0.0043(11)
C3TP 0.0212(14) 0.0253(14) 0.0220(14) -0.0003(11) 0.0026(11) -0.0021(11)
C5LE 0.0218(14) 0.0290(14) 0.0179(13) -0.0003(11) -0.0033(11) 0.0020(11)
C5OL 0.0168(13) 0.0305(14) 0.0156(12) -0.0004(11) -0.0017(11) -0.0002(11)
C6EU 0.0202(14) 0.0262(14) 0.0172(13) 0.0063(11) 0.0030(11) -0.0018(11)
C7WN 0.0226(14) 0.0221(13) 0.0193(13) -0.0037(11) -0.0073(11) 0.0037(11)
C1LG 0.0183(13) 0.0254(14) 0.0191(13) 0.0055(11) -0.0028(11) -0.0007(11)
C0MQ 0.0257(14) 0.0193(13) 0.0178(13) 0.0007(11) 0.0000(11) 0.0001(11)
C4KG 0.0156(13) 0.0212(13) 0.0232(14) -0.0033(11) 0.0002(11) -0.0016(10)
C3BL 0.0136(12) 0.0240(13) 0.0230(13) -0.0035(11) -0.0036(11) -0.0010(10)
C8ED 0.0241(14) 0.0198(13) 0.0162(13) 0.0028(11) -0.0017(11) -0.0045(11)
C1VG 0.0232(14) 0.0213(13) 0.0157(13) 0.0013(11) 0.0011(11) -0.0014(11)
C8TL 0.0220(14) 0.0199(13) 0.0159(12) 0.0021(10) -0.0024(11) 0.0004(11)
C3OJ 0.0195(14) 0.0195(13) 0.0169(12) 0.0029(10) -0.0024(10) -0.0009(10)
C4CF 0.0203(13) 0.0222(13) 0.0141(12) -0.0001(10) -0.0020(10) -0.0007(11)
C4OQ 0.0243(14) 0.0172(12) 0.0143(12) 0.0017(10) 0.0011(11) 0.0016(10)
C1EN 0.0184(13) 0.0184(12) 0.0187(13) -0.0018(11) -0.0002(10) -0.0021(10)
C3QQ 0.0148(13) 0.0231(13) 0.0164(12) -0.0036(10) -0.0027(10) -0.0001(10)
C1HS 0.0167(13) 0.0221(13) 0.0157(12) 0.0022(10) 0.0001(10) -0.0026(10)
C7JI 0.0183(13) 0.0218(13) 0.0158(12) 0.0020(10) 0.0000(10) -0.0066(10)
C1AM 0.0217(14) 0.0183(13) 0.0143(12) 0.0032(10) 0.0046(10) 0.0000(10)
C1VH 0.0157(13) 0.0202(13) 0.0198(13) -0.0003(11) -0.0008(11) -0.0012(10)
C7AF 0.0149(13) 0.0242(13) 0.0161(12) 0.0006(11) 0.0004(10) 0.0006(10)
C2AR 0.0193(13) 0.0171(12) 0.0184(13) 0.0001(10) -0.0018(11) 0.0018(10)
C8CN 0.0189(13) 0.0206(12) 0.0145(12) 0.0008(10) -0.0012(10) 0.0003(10)
C4JW 0.0229(14) 0.0160(12) 0.0130(12) -0.0030(10) -0.0009(11) 0.0008(10)
C0JE 0.0168(13) 0.0197(12) 0.0165(13) 0.0003(10) 0.0003(10) -0.0001(10)
C3RG 0.0184(13) 0.0174(12) 0.0183(13) -0.0014(11) 0.0013(11) -0.0006(10)
C6SU 0.0198(13) 0.0177(12) 0.0162(12) 0.0021(10) -0.0019(10) -0.0028(10)
C4GU 0.0159(13) 0.0237(13) 0.0128(12) 0.0004(10) -0.0010(10) 0.0011(10)
C8HV 0.0186(13) 0.0191(12) 0.0165(12) 0.0013(10) -0.0035(10) -0.0007(10)
C6RI 0.0156(13) 0.0174(12) 0.0178(13) 0.0004(10) -0.0014(10) -0.0018(10)
C3UV 0.0165(13) 0.0206(12) 0.0161(12) 0.0012(10) 0.0007(10) -0.0022(10)
C0DO 0.0166(13) 0.0201(13) 0.0137(12) 0.0058(10) 0.0018(10) 0.0009(10)
C7NK 0.0188(13) 0.0171(12) 0.0155(12) -0.0031(10) 0.0009(10) 0.0007(10)
C4IK 0.0195(13) 0.0155(12) 0.0142(12) 0.0010(10) -0.0032(10) 0.0011(10)
C0NG 0.0166(12) 0.0181(12) 0.0136(12) 0.0012(10) -0.0018(10) 0.0005(10)
C1OC 0.0165(13) 0.0174(12) 0.0154(12) 0.0032(10) -0.0027(10) -0.0026(10)
C4PD 0.0198(13) 0.0151(12) 0.0135(12) -0.0020(10) -0.0034(10) 0.0008(10)
C4UH 0.0181(13) 0.0174(12) 0.0148(12) -0.0002(10) -0.0034(10) -0.0028(10)
C5SR 0.0122(12) 0.0220(12) 0.0163(13) -0.0002(10) 0.0013(10) 0.0012(10)
C1VB 0.0124(12) 0.0201(12) 0.0158(12) 0.0013(10) -0.0005(10) 0.0025(10)
C8AG 0.0140(12) 0.0183(12) 0.0151(12) 0.0004(10) 0.0010(10) 0.0002(10)
C0CS 0.0180(13) 0.0145(12) 0.0169(13) -0.0031(10) 0.0017(10) 0.0002(10)
C0HO 0.0179(13) 0.0195(12) 0.0112(11) -0.0008(10) 0.0001(10) 0.0004(10)
C2LH 0.0149(12) 0.0181(12) 0.0145(12) -0.0007(10) 0.0002(10) -0.0008(10)
C6DI 0.0142(12) 0.0188(12) 0.0137(12) 0.0007(10) 0.0001(10) 0.0003(10)

loop_
_atom_type_symbol
_atom_type_description
_atom_type_scat_dispersion_real
_atom_type_scat_dispersion_imag
_atom_type_scat_source
C C 0.0033 0.0016 'International Tables Vol C Tables 4.2.6.8 and 6.1.1.4'
H H 0.0000 0.0000 'International Tables Vol C Tables 4.2.6.8 and 6.1.1.4'
N N 0.0061 0.0033 'International Tables Vol C Tables 4.2.6.8 and 6.1.1.4'
O O 0.0106 0.0060 'International Tables Vol C Tables 4.2.6.8 and 6.1.1.4'

loop_
_geom_angle_atom_site_label_1
_geom_angle_atom_site_label_2
_geom_angle_atom_site_label_3
_geom_angle
C0QQ O01 C2FG 116.7(2)
C6EU O00 C8WW 117.1(2)
C4GU O07E H07E 109.5
C4JW O09E C2CA 116.8(2)
C8CN O08E H08E 109.5
C0HO O05E H05E 109.5
C3BL O06E C7NK 104.32(16)
C1AM O01E C1VB 103.87(17)
C3UV O02E C4UH 107.81(17)
C0NG O04E C0JE 107.53(17)
C6DI O03E C5SR 107.50(16)
C0CS O00E C1OC 104.19(17)
C2AT N13E C1VG 113.74(19)
C2AT N13E C0DJ 111.21(19)
C1VG N13E C0DJ 114.2(2)
C2AT N13E H13E 105.6
C1VG N13E H13E 105.6
C0DJ N13E H13E 105.6
C8TL N11E C8BO 113.31(19)
C8TL N11E C8ED 113.40(19)
C8BO N11E C8ED 112.58(19)
C8TL N11E H11E 105.5
C8BO N11E H11E 105.5
C8ED N11E H11E 105.5
C1VH N12E C8EG 112.47(19)
C1VH N12E C2AR 112.04(19)
C8EG N12E C2AR 113.57(19)
C5SR N10E C3UV 106.83(18)
C5SR N10E C0NG 106.72(17)
C3UV N10E C0NG 106.97(18)
O01 C2FG H2F1 109.5
O01 C2FG H2F2 109.5
H2F1 C2FG H2F2 109.5
O01 C2FG H2F3 109.5
H2F1 C2FG H2F3 109.5
H2F2 C2FG H2F3 109.5
C2LR C3LQ C7PL 60.17(19)
C2LR C3LQ H3L1 117.8
C7PL C3LQ H3L1 117.8
C2LR C3LQ H3L2 117.8
C7PL C3LQ H3L2 117.8
H3L1 C3LQ H3L2 114.9
O00 C8WW H8W1 109.5
O00 C8WW H8W2 109.5
H8W1 C8WW H8W2 109.5
O00 C8WW H8W3 109.5
H8W1 C8WW H8W3 109.5
H8W2 C8WW H8W3 109.5
C8GQ C3PA C2HG 59.91(17)
C8GQ C3PA H3P1 117.8
C2HG C3PA H3P1 117.8
C8GQ C3PA H3P2 117.8
C2HG C3PA H3P2 117.8
H3P1 C3PA H3P2 114.9
C2LR C7PL C3LQ 59.47(18)
C2LR C7PL H7P1 117.8
C3LQ C7PL H7P1 117.8
C2LR C7PL H7P2 117.8
C3LQ C7PL H7P2 117.8
H7P1 C7PL H7P2 115.0
C2HG C8GQ C3PA 60.10(18)
C2HG C8GQ H8G1 117.8
C3PA C8GQ H8G1 117.8
C2HG C8GQ H8G2 117.8
C3PA C8GQ H8G2 117.8
H8G1 C8GQ H8G2 114.9
C5KD C8TO C0QQ 122.5(2)
C5KD C8TO H8TO 118.8
C0QQ C8TO H8TO 118.8
O09E C2CA H2C1 109.5
O09E C2CA H2C2 109.5
H2C1 C2CA H2C2 109.5
O09E C2CA H2C3 109.5
H2C1 C2CA H2C3 109.5
H2C2 C2CA H2C3 109.5
C3LQ C2LR C7PL 60.35(19)
C3LQ C2LR C8EG 118.3(2)
C7PL C2LR C8EG 119.0(2)
C3LQ C2LR H2LR 115.9
C7PL C2LR H2LR 115.9
C8EG C2LR H2LR 115.9
N13E C0DJ C2HG 114.0(2)
N13E C0DJ H0D1 108.8
C2HG C0DJ H0D1 108.8
N13E C0DJ H0D2 108.8
C2HG C0DJ H0D2 108.8
H0D1 C0DJ H0D2 107.6
O01 C0QQ C3BL 117.2(2)
O01 C0QQ C8TO 127.2(2)
C3BL C0QQ C8TO 115.6(2)
C0DJ C2HG C8GQ 119.0(3)
C0DJ C2HG C3PA 119.0(2)
C8GQ C2HG C3PA 59.99(18)
C0DJ C2HG H2HG 115.8
C8GQ C2HG H2HG 115.8
C3PA C2HG H2HG 115.8
C8TO C5KD C5OL 121.0(2)
C8TO C5KD H5KD 119.5
C5OL C5KD H5KD 119.5
C5LE C2KI C1HN 60.26(17)
C5LE C2KI H2K1 117.7
C1HN C2KI H2K1 117.7
C5LE C2KI H2K2 117.7
C1HN C2KI H2K2 117.7
H2K1 C2KI H2K2 114.9
C2KI C1HN C5LE 59.70(17)
C2KI C1HN H1H1 117.8
C5LE C1HN H1H1 117.8
C2KI C1HN H1H2 117.8
C5LE C1HN H1H2 117.8
H1H1 C1HN H1H2 114.9
C4OQ C1SP C3PD 121.3(2)
C4OQ C1SP H1SP 119.3
C3PD C1SP H1SP 119.3
N13E C2AT C4CF 110.9(2)
N13E C2AT H2A1 109.5
C4CF C2AT H2A1 109.5
N13E C2AT H2A2 109.5
C4CF C2AT H2A2 109.5
H2A1 C2AT H2A2 108.0
C6EU C3PD C1SP 121.9(2)
C6EU C3PD H3PD 119.1
C1SP C3PD H3PD 119.1
N11E C8BO C5LE 113.8(2)
N11E C8BO H8B1 108.8
C5LE C8BO H8B1 108.8
N11E C8BO H8B2 108.8
C5LE C8BO H8B2 108.8
H8B1 C8BO H8B2 107.7
N12E C8EG C2LR 112.6(2)
N12E C8EG H8E1 109.1
C2LR C8EG H8E1 109.1
N12E C8EG H8E2 109.1
C2LR C8EG H8E2 109.1
H8E1 C8EG H8E2 107.8
C3RG C3TP C1VG 113.8(2)
C3RG C3TP H3T1 108.8
C1VG C3TP H3T1 108.8
C3RG C3TP H3T2 108.8
C1VG C3TP H3T2 108.8
H3T1 C3TP H3T2 107.7
C8BO C5LE C2KI 117.3(2)
C8BO C5LE C1HN 119.8(2)
C2KI C5LE C1HN 60.04(17)
C8BO C5LE H5LE 116.0
C2KI C5LE H5LE 116.0
C1HN C5LE H5LE 116.0
C3QQ C5OL C5KD 115.4(2)
C3QQ C5OL C1LG 118.2(2)
C5KD C5OL C1LG 126.2(2)
O00 C6EU C1AM 118.0(2)
O00 C6EU C3PD 125.4(2)
C1AM C6EU C3PD 116.6(2)
C4JW C7WN C4KG 122.1(2)
C4JW C7WN H7WN 119.0
C4KG C7WN H7WN 119.0
C5OL C1LG C2AR 114.2(2)
C5OL C1LG H1L1 108.7
C2AR C1LG H1L1 108.7
C5OL C1LG H1L2 108.7
C2AR C1LG H1L2 108.7
H1L1 C1LG H1L2 107.6
C4OQ C0MQ C8ED 114.94(19)
C4OQ C0MQ H0M1 108.5
C8ED C0MQ H0M1 108.5
C4OQ C0MQ H0M2 108.5
C8ED C0MQ H0M2 108.5
H0M1 C0MQ H0M2 107.5
C3RG C4KG C7WN 120.0(2)
C3RG C4KG H4KG 120.0
C7WN C4KG H4KG 120.0
C3QQ C3BL O06E 112.0(2)
C3QQ C3BL C0QQ 121.1(2)
O06E C3BL C0QQ 126.8(2)
N11E C8ED C0MQ 115.4(2)
N11E C8ED C4GU 106.00(18)
C0MQ C8ED C4GU 114.1(2)
N11E C8ED H8ED 106.9
C0MQ C8ED H8ED 106.9
C4GU C8ED H8ED 106.9
N13E C1VG C8CN 105.83(19)
N13E C1VG C3TP 115.7(2)
C8CN C1VG C3TP 114.2(2)
N13E C1VG H1VG 106.8
C8CN C1VG H1VG 106.8
C3TP C1VG H1VG 106.8
N11E C8TL C3OJ 110.97(19)
N11E C8TL H8T1 109.4
C3OJ C8TL H8T1 109.4
N11E C8TL H8T2 109.4
C3OJ C8TL H8T2 109.4
H8T1 C8TL H8T2 108.0
C4IK C3OJ C8TL 111.08(19)
C4IK C3OJ H3O1 109.4
C8TL C3OJ H3O1 109.4
C4IK C3OJ H3O2 109.4
C8TL C3OJ H3O2 109.4
H3O1 C3OJ H3O2 108.0
C2AT C4CF C2LH 110.8(2)
C2AT C4CF H4C1 109.5
C2LH C4CF H4C1 109.5
C2AT C4CF H4C2 109.5
C2LH C4CF H4C2 109.5
H4C1 C4CF H4C2 108.1
C0DO C4OQ C1SP 115.4(2)
C0DO C4OQ C0MQ 117.5(2)
C1SP C4OQ C0MQ 126.8(2)
C1VH C1EN C8AG 110.10(19)
C1VH C1EN H1E1 109.6
C8AG C1EN H1E1 109.6
C1VH C1EN H1E2 109.6
C8AG C1EN H1E2 109.6
H1E1 C1EN H1E2 108.2
C3BL C3QQ C5OL 124.3(2)
C3BL C3QQ C8AG 108.6(2)
C5OL C3QQ C8AG 127.0(2)
C7JI C1HS C6DI 112.5(2)
C7JI C1HS H1H3 109.1
C6DI C1HS H1H3 109.1
C7JI C1HS H1H4 109.1
C6DI C1HS H1H4 109.1
H1H3 C1HS H1H4 107.8
C4GU C7JI C1HS 110.50(19)
C4GU C7JI H7J1 109.6
C1HS C7JI H7J1 109.6
C4GU C7JI H7J2 109.6
C1HS C7JI H7J2 109.6
H7J1 C7JI H7J2 108.1
C0DO C1AM C6EU 120.6(2)
C0DO C1AM O01E 111.9(2)
C6EU C1AM O01E 127.2(2)
N12E C1VH C1EN 110.70(19)
N12E C1VH H1V1 109.5
C1EN C1VH H1V1 109.5
N12E C1VH H1V2 109.5
C1EN C1VH H1V2 109.5
H1V1 C1VH H1V2 108.1
C0JE C7AF C6RI 113.2(2)
C0JE C7AF H7A1 108.9
C6RI C7AF H7A1 108.9
C0JE C7AF H7A2 108.9
C6RI C7AF H7A2 108.9
H7A1 C7AF H7A2 107.7
N12E C2AR C0HO 105.42(18)
N12E C2AR C1LG 116.8(2)
C0HO C2AR C1LG 113.83(19)
N12E C2AR H2AR 106.7
C0HO C2AR H2AR 106.7
C1LG C2AR H2AR 106.7
O08E C8CN C6SU 107.02(18)
O08E C8CN C2LH 111.09(19)
C6SU C8CN C2LH 109.91(19)
O08E C8CN C1VG 107.80(18)
C6SU C8CN C1VG 114.4(2)
C2LH C8CN C1VG 106.60(19)
O09E C4JW C0CS 117.3(2)
O09E C4JW C7WN 126.3(2)
C0CS C4JW C7WN 116.4(2)
O04E C0JE C7AF 109.05(19)
O04E C0JE C5SR 102.19(18)
C7AF C0JE C5SR 112.38(19)
O04E C0JE C7NK 111.53(18)
C7AF C0JE C7NK 112.04(19)
C5SR C0JE C7NK 109.26(19)
C4PD C3RG C4KG 117.3(2)
C4PD C3RG C3TP 117.6(2)
C4KG C3RG C3TP 124.9(2)
C8CN C6SU C8HV 110.25(19)
C8CN C6SU H6S1 109.6
C8HV C6SU H6S1 109.6
C8CN C6SU H6S2 109.6
C8HV C6SU H6S2 109.6
H6S1 C6SU H6S2 108.1
O07E C4GU C7JI 106.23(19)
O07E C4GU C4IK 111.17(19)
C7JI C4GU C4IK 110.51(19)
O07E C4GU C8ED 108.27(19)
C7JI C4GU C8ED 114.70(19)
C4IK C4GU C8ED 106.01(19)
C4UH C8HV C6SU 112.17(19)
C4UH C8HV H8H1 109.2
C6SU C8HV H8H1 109.2
C4UH C8HV H8H2 109.2
C6SU C8HV H8H2 109.2
H8H1 C8HV H8H2 107.9
C0HO C6RI C7AF 110.3(2)
C0HO C6RI H6R1 109.6
C7AF C6RI H6R1 109.6
C0HO C6RI H6R2 109.6
C7AF C6RI H6R2 109.6
H6R1 C6RI H6R2 108.1
O02E C3UV N10E 106.99(18)
O02E C3UV C6DI 111.94(18)
N10E C3UV C6DI 105.16(19)
O02E C3UV H3UV 110.9
N10E C3UV H3UV 110.9
C6DI C3UV H3UV 110.9
C1AM C0DO C4OQ 124.1(2)
C1AM C0DO C4IK 108.6(2)
C4OQ C0DO C4IK 127.1(2)
O06E C7NK C8AG 103.81(18)
O06E C7NK C0JE 108.70(18)
C8AG C7NK C0JE 116.19(19)
O06E C7NK H7NK 109.3
C8AG C7NK H7NK 109.3
C0JE C7NK H7NK 109.3
C0DO C4IK C4GU 109.21(19)
C0DO C4IK C3OJ 109.54(19)
C4GU C4IK C3OJ 109.08(19)
C0DO C4IK C1VB 98.53(19)
C4GU C4IK C1VB 117.86(19)
C3OJ C4IK C1VB 111.98(19)
O04E C0NG N10E 106.89(18)
O04E C0NG C4UH 112.66(19)
N10E C0NG C4UH 105.08(18)
O04E C0NG H0NG 110.7
N10E C0NG H0NG 110.7
C4UH C0NG H0NG 110.7
O00E C1OC C2LH 103.72(18)
O00E C1OC C4UH 108.57(17)
C2LH C1OC C4UH 116.43(19)
O00E C1OC H1OC 109.3
C2LH C1OC H1OC 109.3
C4UH C1OC H1OC 109.3
C3RG C4PD C0CS 122.9(2)
C3RG C4PD C2LH 128.3(2)
C0CS C4PD C2LH 108.4(2)
O02E C4UH C8HV 108.65(18)
O02E C4UH C0NG 103.21(18)
C8HV C4UH C0NG 112.70(19)
O02E C4UH C1OC 111.16(18)
C8HV C4UH C1OC 111.88(18)
C0NG C4UH C1OC 108.93(19)
O03E C5SR N10E 107.34(18)
O03E C5SR C0JE 111.35(19)
N10E C5SR C0JE 105.70(18)
O03E C5SR H5SR 110.8
N10E C5SR H5SR 110.8
C0JE C5SR H5SR 110.8
O01E C1VB C4IK 103.66(18)
O01E C1VB C6DI 108.91(17)
C4IK C1VB C6DI 115.95(19)
O01E C1VB H1VB 109.4
C4IK C1VB H1VB 109.4
C6DI C1VB H1VB 109.4
C3QQ C8AG C0HO 108.54(19)
C3QQ C8AG C1EN 109.0(2)
C0HO C8AG C1EN 110.23(19)
C3QQ C8AG C7NK 98.45(18)
C0HO C8AG C7NK 117.92(19)
C1EN C8AG C7NK 111.81(19)
C4PD C0CS O00E 111.8(2)
C4PD C0CS C4JW 121.2(2)
O00E C0CS C4JW 126.6(2)
O05E C0HO C6RI 107.16(19)
O05E C0HO C8AG 111.31(19)
C6RI C0HO C8AG 110.3(2)
O05E C0HO C2AR 107.48(19)
C6RI C0HO C2AR 114.9(2)
C8AG C0HO C2AR 105.76(18)
C4PD C2LH C8CN 108.1(2)
C4PD C2LH C4CF 110.07(19)
C8CN C2LH C4CF 108.79(18)
C4PD C2LH C1OC 99.53(18)
C8CN C2LH C1OC 117.94(19)
C4CF C2LH C1OC 111.89(19)
O03E C6DI C1HS 108.16(18)
O03E C6DI C3UV 103.01(18)
C1HS C6DI C3UV 112.38(19)
O03E C6DI C1VB 111.41(18)
C1HS C6DI C1VB 111.33(19)
C3UV C6DI C1VB 110.25(19)

loop_
_geom_bond_atom_site_label_1
_geom_bond_atom_site_label_2
_geom_bond_distance
O01 C0QQ 1.372(3)
O01 C2FG 1.423(3)
O00 C6EU 1.378(3)
O00 C8WW 1.426(3)
O07E C4GU 1.428(3)
O07E H07E 0.8400
O09E C4JW 1.376(3)
O09E C2CA 1.434(3)
O08E C8CN 1.439(3)
O08E H08E 0.8400
O05E C0HO 1.434(3)
O05E H05E 0.8400
O06E C3BL 1.384(3)
O06E C7NK 1.470(3)
O01E C1AM 1.389(3)
O01E C1VB 1.475(3)
O02E C3UV 1.438(3)
O02E C4UH 1.439(3)
O04E C0NG 1.436(3)
O04E C0JE 1.446(3)
O03E C6DI 1.433(3)
O03E C5SR 1.436(3)
O00E C0CS 1.388(3)
O00E C1OC 1.471(3)
N13E C2AT 1.464(3)
N13E C1VG 1.479(3)
N13E C0DJ 1.478(3)
N13E H13E 0.9300
N11E C8TL 1.469(3)
N11E C8BO 1.468(3)
N11E C8ED 1.472(3)
N11E H11E 0.9300
N12E C1VH 1.463(3)
N12E C8EG 1.467(3)
N12E C2AR 1.478(3)
N10E C5SR 1.462(3)
N10E C3UV 1.470(3)
N10E C0NG 1.473(3)
C2FG H2F1 0.9800
C2FG H2F2 0.9800
C2FG H2F3 0.9800
C3LQ C2LR 1.489(4)
C3LQ C7PL 1.503(4)
C3LQ H3L1 0.9900
C3LQ H3L2 0.9900
C8WW H8W1 0.9800
C8WW H8W2 0.9800
C8WW H8W3 0.9800
C3PA C8GQ 1.503(4)
C3PA C2HG 1.505(4)
C3PA H3P1 0.9900
C3PA H3P2 0.9900
C7PL C2LR 1.500(4)
C7PL H7P1 0.9900
C7PL H7P2 0.9900
C8GQ C2HG 1.502(4)
C8GQ H8G1 0.9900
C8GQ H8G2 0.9900
C8TO C5KD 1.389(4)
C8TO C0QQ 1.398(4)
C8TO H8TO 0.9500
C2CA H2C1 0.9800
C2CA H2C2 0.9800
C2CA H2C3 0.9800
C2LR C8EG 1.516(4)
C2LR H2LR 1.0000
C0DJ C2HG 1.500(4)
C0DJ H0D1 0.9900
C0DJ H0D2 0.9900
C0QQ C3BL 1.390(4)
C2HG H2HG 1.0000
C5KD C5OL 1.398(4)
C5KD H5KD 0.9500
C2KI C5LE 1.501(4)
C2KI C1HN 1.506(4)
C2KI H2K1 0.9900
C2KI H2K2 0.9900
C1HN C5LE 1.509(4)
C1HN H1H1 0.9900
C1HN H1H2 0.9900
C1SP C4OQ 1.388(3)
C1SP C3PD 1.394(4)
C1SP H1SP 0.9500
C2AT C4CF 1.528(4)
C2AT H2A1 0.9900
C2AT H2A2 0.9900
C3PD C6EU 1.393(4)
C3PD H3PD 0.9500
C8BO C5LE 1.499(4)
C8BO H8B1 0.9900
C8BO H8B2 0.9900
C8EG H8E1 0.9900
C8EG H8E2 0.9900
C3TP C3RG 1.525(3)
C3TP C1VG 1.550(4)
C3TP H3T1 0.9900
C3TP H3T2 0.9900
C5LE H5LE 1.0000
C5OL C3QQ 1.374(3)
C5OL C1LG 1.511(3)
C6EU C1AM 1.381(3)
C7WN C4JW 1.392(4)
C7WN C4KG 1.406(4)
C7WN H7WN 0.9500
C1LG C2AR 1.556(3)
C1LG H1L1 0.9900
C1LG H1L2 0.9900
C0MQ C4OQ 1.510(3)
C0MQ C8ED 1.549(3)
C0MQ H0M1 0.9900
C0MQ H0M2 0.9900
C4KG C3RG 1.390(3)
C4KG H4KG 0.9500
C3BL C3QQ 1.367(3)
C8ED C4GU 1.550(3)
C8ED H8ED 1.0000
C1VG C8CN 1.543(3)
C1VG H1VG 1.0000
C8TL C3OJ 1.536(3)
C8TL H8T1 0.9900
C8TL H8T2 0.9900
C3OJ C4IK 1.532(3)
C3OJ H3O1 0.9900
C3OJ H3O2 0.9900
C4CF C2LH 1.537(3)
C4CF H4C1 0.9900
C4CF H4C2 0.9900
C4OQ C0DO 1.380(3)
C1EN C1VH 1.522(3)
C1EN C8AG 1.540(3)
C1EN H1E1 0.9900
C1EN H1E2 0.9900
C3QQ C8AG 1.512(3)
C1HS C7JI 1.524(3)
C1HS C6DI 1.528(3)
C1HS H1H3 0.9900
C1HS H1H4 0.9900
C7JI C4GU 1.516(3)
C7JI H7J1 0.9900
C7JI H7J2 0.9900
C1AM C0DO 1.373(3)
C1VH H1V1 0.9900
C1VH H1V2 0.9900
C7AF C0JE 1.520(3)
C7AF C6RI 1.524(3)
C7AF H7A1 0.9900
C7AF H7A2 0.9900
C2AR C0HO 1.550(3)
C2AR H2AR 1.0000
C8CN C6SU 1.512(3)
C8CN C2LH 1.536(3)
C4JW C0CS 1.390(3)
C0JE C5SR 1.533(3)
C0JE C7NK 1.569(3)
C3RG C4PD 1.372(3)
C6SU C8HV 1.533(3)
C6SU H6S1 0.9900
C6SU H6S2 0.9900
C4GU C4IK 1.534(3)
C8HV C4UH 1.523(3)
C8HV H8H1 0.9900
C8HV H8H2 0.9900
C6RI C0HO 1.515(3)
C6RI H6R1 0.9900
C6RI H6R2 0.9900
C3UV C6DI 1.536(3)
C3UV H3UV 1.0000
C0DO C4IK 1.507(3)
C7NK C8AG 1.545(3)
C7NK H7NK 1.0000
C4IK C1VB 1.548(3)
C0NG C4UH 1.527(3)
C0NG H0NG 1.0000
C1OC C2LH 1.540(3)
C1OC C4UH 1.579(3)
C1OC H1OC 1.0000
C4PD C0CS 1.375(3)
C4PD C2LH 1.502(3)
C5SR H5SR 1.0000
C1VB C6DI 1.565(3)
C1VB H1VB 1.0000
C8AG C0HO 1.533(3)

loop_
_geom_torsion_atom_site_label_1
_geom_torsion_atom_site_label_2
_geom_torsion_atom_site_label_3
_geom_torsion_atom_site_label_4
_geom_torsion
C7PL C3LQ C2LR C8EG 109.1(3)
C3LQ C7PL C2LR C8EG -108.0(3)
C2AT N13E C0DJ C2HG 179.4(2)
C1VG N13E C0DJ C2HG -50.2(3)
C2FG O01 C0QQ C3BL -175.7(3)
C2FG O01 C0QQ C8TO 4.7(4)
C5KD C8TO C0QQ O01 -179.4(3)
C5KD C8TO C0QQ C3BL 1.0(4)
N13E C0DJ C2HG C8GQ -71.9(3)
N13E C0DJ C2HG C3PA -141.6(3)
C3PA C8GQ C2HG C0DJ -108.7(3)
C8GQ C3PA C2HG C0DJ 108.6(3)
C0QQ C8TO C5KD C5OL -2.6(4)
C1VG N13E C2AT C4CF 56.5(3)
C0DJ N13E C2AT C4CF -172.8(2)
C4OQ C1SP C3PD C6EU 0.2(4)
C8TL N11E C8BO C5LE 55.9(3)
C8ED N11E C8BO C5LE -173.7(2)
C1VH N12E C8EG C2LR 67.0(3)
C2AR N12E C8EG C2LR -164.5(2)
C3LQ C2LR C8EG N12E 70.0(3)
C7PL C2LR C8EG N12E 140.0(2)
N11E C8BO C5LE C2KI -164.2(2)
N11E C8BO C5LE C1HN -94.8(3)
C1HN C2KI C5LE C8BO 110.4(3)
C2KI C1HN C5LE C8BO -106.3(3)
C8TO C5KD C5OL C3QQ 1.5(4)
C8TO C5KD C5OL C1LG 176.2(3)
C8WW O00 C6EU C1AM -176.9(2)
C8WW O00 C6EU C3PD 2.6(3)
C1SP C3PD C6EU O00 -178.1(2)
C1SP C3PD C6EU C1AM 1.3(4)
C3QQ C5OL C1LG C2AR -2.9(3)
C5KD C5OL C1LG C2AR -177.5(2)
C4JW C7WN C4KG C3RG -0.6(4)
C7NK O06E C3BL C3QQ -20.5(3)
C7NK O06E C3BL C0QQ 155.7(3)
O01 C0QQ C3BL C3QQ -178.1(2)
C8TO C0QQ C3BL C3QQ 1.5(4)
O01 C0QQ C3BL O06E 6.0(4)
C8TO C0QQ C3BL O06E -174.3(2)
C8TL N11E C8ED C0MQ 62.7(3)
C8BO N11E C8ED C0MQ -67.6(3)
C8TL N11E C8ED C4GU -64.7(2)
C8BO N11E C8ED C4GU 165.0(2)
C4OQ C0MQ C8ED N11E -88.2(2)
C4OQ C0MQ C8ED C4GU 35.0(3)
C2AT N13E C1VG C8CN -64.1(2)
C0DJ N13E C1VG C8CN 166.8(2)
C2AT N13E C1VG C3TP 63.5(3)
C0DJ N13E C1VG C3TP -65.7(3)
C3RG C3TP C1VG N13E -88.3(3)
C3RG C3TP C1VG C8CN 34.9(3)
C8BO N11E C8TL C3OJ -174.1(2)
C8ED N11E C8TL C3OJ 55.9(3)
N11E C8TL C3OJ C4IK -49.6(3)
N13E C2AT C4CF C2LH -50.7(3)
C3PD C1SP C4OQ C0DO -1.4(4)
C3PD C1SP C4OQ C0MQ 172.5(2)
C8ED C0MQ C4OQ C0DO -4.5(3)
C8ED C0MQ C4OQ C1SP -178.3(2)
O06E C3BL C3QQ C5OL 173.7(2)
C0QQ C3BL C3QQ C5OL -2.7(4)
O06E C3BL C3QQ C8AG -2.3(3)
C0QQ C3BL C3QQ C8AG -178.7(2)
C5KD C5OL C3QQ C3BL 1.1(4)
C1LG C5OL C3QQ C3BL -174.1(2)
C5KD C5OL C3QQ C8AG 176.4(2)
C1LG C5OL C3QQ C8AG 1.2(4)
C6DI C1HS C7JI C4GU 64.9(3)
O00 C6EU C1AM C0DO 178.0(2)
C3PD C6EU C1AM C0DO -1.5(3)
O00 C6EU C1AM O01E 4.2(4)
C3PD C6EU C1AM O01E -175.3(2)
C1VB O01E C1AM C0DO -21.3(2)
C1VB O01E C1AM C6EU 153.0(2)
C8EG N12E C1VH C1EN -170.4(2)
C2AR N12E C1VH C1EN 60.2(3)
C8AG C1EN C1VH N12E -51.7(3)
C1VH N12E C2AR C0HO -67.5(2)
C8EG N12E C2AR C0HO 163.71(19)
C1VH N12E C2AR C1LG 60.0(3)
C8EG N12E C2AR C1LG -68.8(3)
C5OL C1LG C2AR N12E -88.5(3)
C5OL C1LG C2AR C0HO 34.8(3)
N13E C1VG C8CN O08E -53.2(2)
C3TP C1VG C8CN O08E 178.32(19)
N13E C1VG C8CN C6SU -172.13(19)
C3TP C1VG C8CN C6SU 59.4(3)
N13E C1VG C8CN C2LH 66.1(2)
C3TP C1VG C8CN C2LH -62.3(3)
C2CA O09E C4JW C0CS -170.7(2)
C2CA O09E C4JW C7WN 7.6(4)
C4KG C7WN C4JW O09E -174.9(2)
C4KG C7WN C4JW C0CS 3.4(4)
C0NG O04E C0JE C7AF 152.62(19)
C0NG O04E C0JE C5SR 33.5(2)
C0NG O04E C0JE C7NK -83.1(2)
C6RI C7AF C0JE O04E 74.5(2)
C6RI C7AF C0JE C5SR -173.0(2)
C6RI C7AF C0JE C7NK -49.5(3)
C7WN C4KG C3RG C4PD -2.6(3)
C7WN C4KG C3RG C3TP 171.0(2)
C1VG C3TP C3RG C4PD -3.2(3)
C1VG C3TP C3RG C4KG -176.8(2)
O08E C8CN C6SU C8HV 61.2(2)
C2LH C8CN C6SU C8HV -59.5(2)
C1VG C8CN C6SU C8HV -179.41(19)
C1HS C7JI C4GU O07E 63.6(2)
C1HS C7JI C4GU C4IK -57.1(3)
C1HS C7JI C4GU C8ED -176.9(2)
N11E C8ED C4GU O07E -52.3(2)
C0MQ C8ED C4GU O07E 179.52(19)
N11E C8ED C4GU C7JI -170.7(2)
C0MQ C8ED C4GU C7JI 61.1(3)
N11E C8ED C4GU C4IK 67.1(2)
C0MQ C8ED C4GU C4IK -61.1(2)
C8CN C6SU C8HV C4UH 65.9(2)
C0JE C7AF C6RI C0HO 64.3(3)
C4UH O02E C3UV N10E -24.6(2)
C4UH O02E C3UV C6DI -139.26(19)
C5SR N10E C3UV O02E -107.89(19)
C0NG N10E C3UV O02E 6.1(2)
C5SR N10E C3UV C6DI 11.3(2)
C0NG N10E C3UV C6DI 125.28(19)
C6EU C1AM C0DO C4OQ 0.2(4)
O01E C1AM C0DO C4OQ 174.9(2)
C6EU C1AM C0DO C4IK -176.5(2)
O01E C1AM C0DO C4IK -1.8(3)
C1SP C4OQ C0DO C1AM 1.3(3)
C0MQ C4OQ C0DO C1AM -173.2(2)
C1SP C4OQ C0DO C4IK 177.4(2)
C0MQ C4OQ C0DO C4IK 2.9(3)
C3BL O06E C7NK C8AG 34.1(2)
C3BL O06E C7NK C0JE -90.2(2)
O04E C0JE C7NK O06E 26.5(2)
C7AF C0JE C7NK O06E 149.04(19)
C5SR C0JE C7NK O06E -85.8(2)
O04E C0JE C7NK C8AG -90.1(2)
C7AF C0JE C7NK C8AG 32.5(3)
C5SR C0JE C7NK C8AG 157.68(19)
C1AM C0DO C4IK C4GU 146.1(2)
C4OQ C0DO C4IK C4GU -30.5(3)
C1AM C0DO C4IK C3OJ -94.5(2)
C4OQ C0DO C4IK C3OJ 88.9(3)
C1AM C0DO C4IK C1VB 22.5(2)
C4OQ C0DO C4IK C1VB -154.0(2)
O07E C4GU C4IK C0DO 173.13(18)
C7JI C4GU C4IK C0DO -69.2(2)
C8ED C4GU C4IK C0DO 55.7(2)
O07E C4GU C4IK C3OJ 53.5(2)
C7JI C4GU C4IK C3OJ 171.16(19)
C8ED C4GU C4IK C3OJ -64.0(2)
O07E C4GU C4IK C1VB -75.6(3)
C7JI C4GU C4IK C1VB 42.1(3)
C8ED C4GU C4IK C1VB 166.9(2)
C8TL C3OJ C4IK C0DO -64.0(3)
C8TL C3OJ C4IK C4GU 55.5(3)
C8TL C3OJ C4IK C1VB -172.3(2)
C0JE O04E C0NG N10E -26.4(2)
C0JE O04E C0NG C4UH -141.37(19)
C5SR N10E C0NG O04E 7.3(2)
C3UV N10E C0NG O04E -106.7(2)
C5SR N10E C0NG C4UH 127.25(19)
C3UV N10E C0NG C4UH 13.2(2)
C0CS O00E C1OC C2LH 34.0(2)
C0CS O00E C1OC C4UH -90.5(2)
C4KG C3RG C4PD C0CS 3.1(4)
C3TP C3RG C4PD C0CS -171.0(2)
C4KG C3RG C4PD C2LH 175.0(2)
C3TP C3RG C4PD C2LH 1.0(4)
C3UV O02E C4UH C8HV 151.91(18)
C3UV O02E C4UH C0NG 32.1(2)
C3UV O02E C4UH C1OC -84.6(2)
C6SU C8HV C4UH O02E 73.2(2)
C6SU C8HV C4UH C0NG -173.03(19)
C6SU C8HV C4UH C1OC -49.9(3)
O04E C0NG C4UH O02E 88.6(2)
N10E C0NG C4UH O02E -27.5(2)
O04E C0NG C4UH C8HV -28.5(3)
N10E C0NG C4UH C8HV -144.48(19)
O04E C0NG C4UH C1OC -153.25(18)
N10E C0NG C4UH C1OC 90.7(2)
O00E C1OC C4UH O02E 27.1(2)
C2LH C1OC C4UH O02E -89.4(2)
O00E C1OC C4UH C8HV 148.75(19)
C2LH C1OC C4UH C8HV 32.2(3)
O00E C1OC C4UH C0NG -86.0(2)
C2LH C1OC C4UH C0NG 157.5(2)
C6DI O03E C5SR N10E -26.4(2)
C6DI O03E C5SR C0JE -141.63(19)
C3UV N10E C5SR O03E 8.3(2)
C0NG N10E C5SR O03E -105.8(2)
C3UV N10E C5SR C0JE 127.3(2)
C0NG N10E C5SR C0JE 13.1(2)
O04E C0JE C5SR O03E 87.9(2)
C7AF C0JE C5SR O03E -28.8(3)
C7NK C0JE C5SR O03E -153.83(18)
O04E C0JE C5SR N10E -28.3(2)
C7AF C0JE C5SR N10E -145.1(2)
C7NK C0JE C5SR N10E 89.9(2)
C1AM O01E C1VB C4IK 34.9(2)
C1AM O01E C1VB C6DI -89.1(2)
C0DO C4IK C1VB O01E -34.3(2)
C4GU C4IK C1VB O01E -151.37(19)
C3OJ C4IK C1VB O01E 80.9(2)
C0DO C4IK C1VB C6DI 85.0(2)
C4GU C4IK C1VB C6DI -32.1(3)
C3OJ C4IK C1VB C6DI -159.8(2)
C3BL C3QQ C8AG C0HO 145.7(2)
C5OL C3QQ C8AG C0HO -30.2(3)
C3BL C3QQ C8AG C1EN -94.2(2)
C5OL C3QQ C8AG C1EN 89.9(3)
C3BL C3QQ C8AG C7NK 22.4(2)
C5OL C3QQ C8AG C7NK -153.5(2)
C1VH C1EN C8AG C3QQ -64.2(2)
C1VH C1EN C8AG C0HO 54.8(3)
C1VH C1EN C8AG C7NK -171.99(19)
O06E C7NK C8AG C3QQ -33.6(2)
C0JE C7NK C8AG C3QQ 85.7(2)
O06E C7NK C8AG C0HO -149.83(19)
C0JE C7NK C8AG C0HO -30.6(3)
O06E C7NK C8AG C1EN 80.8(2)
C0JE C7NK C8AG C1EN -159.9(2)
C3RG C4PD C0CS O00E 173.5(2)
C2LH C4PD C0CS O00E 0.1(3)
C3RG C4PD C0CS C4JW -0.2(4)
C2LH C4PD C0CS C4JW -173.6(2)
C1OC O00E C0CS C4PD -21.9(2)
C1OC O00E C0CS C4JW 151.4(2)
O09E C4JW C0CS C4PD 175.5(2)
C7WN C4JW C0CS C4PD -3.0(3)
O09E C4JW C0CS O00E 2.8(4)
C7WN C4JW C0CS O00E -175.7(2)
C7AF C6RI C0HO O05E 63.1(2)
C7AF C6RI C0HO C8AG -58.2(3)
C7AF C6RI C0HO C2AR -177.54(19)
C3QQ C8AG C0HO O05E 173.39(18)
C1EN C8AG C0HO O05E 54.1(2)
C7NK C8AG C0HO O05E -75.9(3)
C3QQ C8AG C0HO C6RI -67.8(2)
C1EN C8AG C0HO C6RI 172.93(19)
C7NK C8AG C0HO C6RI 42.9(3)
C3QQ C8AG C0HO C2AR 57.0(2)
C1EN C8AG C0HO C2AR -62.3(2)
C7NK C8AG C0HO C2AR 167.7(2)
N12E C2AR C0HO O05E -52.3(2)
C1LG C2AR C0HO O05E 178.43(19)
N12E C2AR C0HO C6RI -171.48(19)
C1LG C2AR C0HO C6RI 59.3(3)
N12E C2AR C0HO C8AG 66.6(2)
C1LG C2AR C0HO C8AG -62.6(3)
C3RG C4PD C2LH C8CN -28.9(3)
C0CS C4PD C2LH C8CN 144.1(2)
C3RG C4PD C2LH C4CF 89.8(3)
C0CS C4PD C2LH C4CF -97.3(2)
C3RG C4PD C2LH C1OC -152.5(2)
C0CS C4PD C2LH C1OC 20.4(2)
O08E C8CN C2LH C4PD 172.83(18)
C6SU C8CN C2LH C4PD -68.9(2)
C1VG C8CN C2LH C4PD 55.6(2)
O08E C8CN C2LH C4CF 53.3(2)
C6SU C8CN C2LH C4CF 171.6(2)
C1VG C8CN C2LH C4CF -63.9(2)
O08E C8CN C2LH C1OC -75.4(3)
C6SU C8CN C2LH C1OC 42.8(3)
C1VG C8CN C2LH C1OC 167.37(19)
C2AT C4CF C2LH C4PD -62.3(3)
C2AT C4CF C2LH C8CN 55.9(3)
C2AT C4CF C2LH C1OC -172.0(2)
O00E C1OC C2LH C4PD -32.5(2)
C4UH C1OC C2LH C4PD 86.7(2)
O00E C1OC C2LH C8CN -148.95(19)
C4UH C1OC C2LH C8CN -29.8(3)
O00E C1OC C2LH C4CF 83.7(2)
C4UH C1OC C2LH C4CF -157.08(19)
C5SR O03E C6DI C1HS 151.58(19)
C5SR O03E C6DI C3UV 32.4(2)
C5SR O03E C6DI C1VB -85.7(2)
C7JI C1HS C6DI O03E 70.5(2)
C7JI C1HS C6DI C3UV -176.5(2)
C7JI C1HS C6DI C1VB -52.2(3)
O02E C3UV C6DI O03E 89.2(2)
N10E C3UV C6DI O03E -26.6(2)
O02E C3UV C6DI C1HS -27.0(3)
N10E C3UV C6DI C1HS -142.79(19)
O02E C3UV C6DI C1VB -151.82(19)
N10E C3UV C6DI C1VB 92.4(2)
O01E C1VB C6DI O03E 31.2(2)
C4IK C1VB C6DI O03E -85.2(2)
O01E C1VB C6DI C1HS 152.06(19)
C4IK C1VB C6DI C1HS 35.7(3)
O01E C1VB C6DI C3UV -82.5(2)
C4IK C1VB C6DI C3UV 161.1(2)
